data_1545600
loop_
_publ_author_name
'Pedersen, Anders H.'
'Geoghegan, Blaise L.'
'Nichol, Gary S.'
'Lupton, David W.'
'Murray, Keith S.'
'Mart\'inez-Lillo, Jos\'e'
'Gass, Ian A.'
'Brechin, Euan K.'

_publ_section_title
;
 Hexahalorhenate(iv) salts of metal oxazolidine nitroxides.
;
_journal_issue 16
_journal_name_full 'Dalton transactions (Cambridge, England : 2003)'
_journal_page_first 5250
_journal_page_last 5259
_journal_paper_doi 10.1039/c7dt00752c
_journal_volume 46
_journal_year 2017
_chemical_formula_moiety 'Cl6 Re, C30 H32 Co N6 O4, 4(C2 H3 N)'
_chemical_formula_sum 'C38 H44 Cl6 Co N10 O4 Re'
_chemical_formula_weight 1162.66
_space_group_crystal_system monoclinic
_space_group_IT_number 14
_space_group_name_Hall '-P 2ybc'
_space_group_name_H-M_alt 'P 1 21/c 1'
_symmetry_space_group_name_Hall '-P 2ybc'
_symmetry_space_group_name_H-M 'P 1 21/c 1'
_atom_sites_solution_hydrogens geom
_atom_sites_solution_primary iterative
_audit_creation_date 2016-11-29
_audit_creation_method
;
Olex2 1.2
(compiled 2016.11.24 svn.r3356 for OlexSys, GUI svn.r5267)
;
_audit_update_record
;
2017-02-24 deposited with the CCDC.
2017-03-20 downloaded from the CCDC.
;
_cell_angle_alpha 90
_cell_angle_beta 110.044(4)
_cell_angle_gamma 90
_cell_formula_units_Z 2
_cell_length_a 13.4707(5)
_cell_length_b 11.3978(3)
_cell_length_c 15.6234(6)
_cell_measurement_reflns_used 11490
_cell_measurement_temperature 250.00(10)
_cell_measurement_theta_max 28.4680
_cell_measurement_theta_min 3.2240
_cell_volume 2253.47(15)
_computing_cell_refinement 'CrysAlisPro 1.171.38.43 (Rigaku OD, 2015)'
_computing_data_collection 'CrysAlisPro 1.171.38.43 (Rigaku OD, 2015)'
_computing_data_reduction 'CrysAlisPro 1.171.38.43 (Rigaku OD, 2015)'
_computing_molecular_graphics 'Olex2 (Dolomanov et al., 2009)'
_computing_publication_material 'Olex2 (Dolomanov et al., 2009)'
_computing_structure_refinement 'ShelXL (Sheldrick, 2015)'
_computing_structure_solution 'olex2.solve (Bourhis et al., 2015)'
_diffrn_ambient_environment N~2~
_diffrn_ambient_temperature 250.00(10)
_diffrn_detector 'CCD plate'
_diffrn_detector_area_resol_mean 5.1574
_diffrn_detector_type Atlas
_diffrn_measured_fraction_theta_full 0.998
_diffrn_measured_fraction_theta_max 0.8274
_diffrn_measurement_details
;
List of Runs (angles in degrees, time in seconds):

  # Type    Start    End  Width  t~exp~   \w     \q     \k     \f   Frames
#--------------------------------------------------------------------------
  1  \w    -20.00  30.00   1.00    5.00    --   -9.43 -99.00 -60.00   50
  2  \w    -20.00  30.00   1.00    5.00    --   -9.43 -99.00 120.00   50
  3  \w    -16.00  81.00   1.00    5.00    --   10.92  57.00 150.00   97
  4  \w    -62.00  33.00   1.00    5.00    --   10.92 -38.00-120.00   95
  5  \w    -59.00  38.00   1.00    5.00    --   10.92 -57.00   0.00   97
  6  \w    -20.00  51.00   1.00    5.00    --   10.92 -99.00 -90.00   71
  7  \w    -59.00  24.00   1.00    5.00    --   10.92 -57.00 -30.00   83
  8  \w    -12.00  78.00   1.00    5.00    --   10.92  38.00  60.00   90
;
_diffrn_measurement_device 'four-circle diffractometer'
_diffrn_measurement_device_type 'SuperNova, Dual, Cu at zero, Atlas'
_diffrn_measurement_method '\w scans'
_diffrn_orient_matrix_type 'CrysAlisPro convention (1999,Acta A55,543-557)'
_diffrn_orient_matrix_UB_11 -0.0477346000
_diffrn_orient_matrix_UB_12 -0.0037371000
_diffrn_orient_matrix_UB_13 -0.0115261000
_diffrn_orient_matrix_UB_21 -0.0054876000
_diffrn_orient_matrix_UB_22 0.0562211000
_diffrn_orient_matrix_UB_23 -0.0239835000
_diffrn_orient_matrix_UB_31 -0.0049602000
_diffrn_orient_matrix_UB_32 -0.0264313000
_diffrn_orient_matrix_UB_33 -0.0493409000
_diffrn_radiation_monochromator mirror
_diffrn_radiation_probe x-ray
_diffrn_radiation_type 'Mo K\a'
_diffrn_radiation_wavelength 0.71073
_diffrn_reflns_av_R_equivalents 0.0505
_diffrn_reflns_av_unetI/netI 0.0432
_diffrn_reflns_Laue_measured_fraction_full 0.998
_diffrn_reflns_Laue_measured_fraction_max 0.990
_diffrn_reflns_limit_h_max 15
_diffrn_reflns_limit_h_min -17
_diffrn_reflns_limit_k_max 15
_diffrn_reflns_limit_k_min -12
_diffrn_reflns_limit_l_max 20
_diffrn_reflns_limit_l_min -20
_diffrn_reflns_number 39338
_diffrn_reflns_point_group_measured_fraction_full 0.998
_diffrn_reflns_point_group_measured_fraction_max 0.990
_diffrn_reflns_theta_full 26.000
_diffrn_reflns_theta_max 28.282
_diffrn_reflns_theta_min 3.220
_diffrn_source 'micro-focus sealed X-ray tube'
_diffrn_source_type 'SuperNova (Mo) X-ray Source'
_diffrn_standards_number 0
_exptl_absorpt_coefficient_mu 3.459
_exptl_absorpt_correction_type multi-scan
_exptl_crystal_colour black
_exptl_crystal_colour_primary black
_exptl_crystal_density_diffrn 1.713
_exptl_crystal_description block
_exptl_crystal_F_000 1156
_exptl_crystal_size_max 0.42
_exptl_crystal_size_mid 0.246
_exptl_crystal_size_min 0.075
_refine_diff_density_max 0.921
_refine_diff_density_min -0.721
_refine_diff_density_rms 0.111
_refine_ls_extinction_method none
_refine_ls_goodness_of_fit_ref 1.115
_refine_ls_hydrogen_treatment constr
_refine_ls_matrix_type full
_refine_ls_number_parameters 278
_refine_ls_number_reflns 5538
_refine_ls_number_restraints 18
_refine_ls_restrained_S_all 1.115
_refine_ls_R_factor_all 0.0742
_refine_ls_R_factor_gt 0.0482
_refine_ls_shift/su_max 0.000
_refine_ls_shift/su_mean 0.000
_refine_ls_structure_factor_coef Fsqd
_refine_ls_weighting_details 'w=1/[\s^2^(Fo^2^)+(0.0393P)^2^+6.3902P] where P=(Fo^2^+2Fc^2^)/3'
_refine_ls_weighting_scheme calc
_refine_ls_wR_factor_gt 0.1044
_refine_ls_wR_factor_ref 0.1131
_reflns_Friedel_coverage 0.000
_reflns_number_gt 4097
_reflns_number_total 5538
_reflns_threshold_expression 'I > 2\s(I)'
_cod_data_source_file c7dt00752c2.cif
_cod_data_source_block eb16206vt_250
_cod_depositor_comments 'Adding full bibliography for 1545597--1545607.cif.'
_cod_original_cell_volume 2253.47(14)
_cod_database_code 1545600
_chemical_oxdiff_formula 'C15 H16 Cl6 Co N3 O2 Re'
_shelx_space_group_comment
;
The symmetry employed for this shelxl refinement is uniquely defined
by the following loop, which should always be used as a source of
symmetry information in preference to the above space-group names.
They are only intended as comments.
;
_olex2_refinement_description
;
1. Fixed Uiso
 At 1.2 times of:
  All C(H) groups, All C(H,H) groups
 At 1.5 times of:
  All C(H,H,H) groups
2. Rigid body (RIGU) restrains
 N5, C18, C19
 with sigma for 1-2 distances of 0.004 and sigma for 1-3 distances of 0.004
 N4, C16, C17
 with sigma for 1-2 distances of 0.004 and sigma for 1-3 distances of 0.004
3.a Secondary CH2 refined with riding coordinates:
 C12(H12A,H12B)
3.b Aromatic/amide H refined with riding coordinates:
 C1(H1), C2(H2), C3(H3), C4(H4), C6(H6), C7(H7), C8(H8), C9(H9)
3.c Idealised Me refined as rotating group:
 C14(H14A,H14B,H14C), C15(H15A,H15B,H15C), C17(H17A,H17B,H17C), C19(H19A,H19B,
 H19C)
;
_shelx_shelxl_version_number 2014/7
_olex2_submission_special_instructions 'No special instructions were received'
_oxdiff_exptl_absorpt_empirical_details
;
Empirical correction (ABSPACK) includes:
;
_oxdiff_exptl_absorpt_empirical_full_max 1.702
_oxdiff_exptl_absorpt_empirical_full_min 0.735

loop_
_space_group_symop_operation_xyz
'x, y, z'
'-x, y+1/2, -z+1/2'
'-x, -y, -z'
'x, -y-1/2, z-1/2'

loop_
_atom_site_label
_atom_site_type_symbol
_atom_site_fract_x
_atom_site_fract_y
_atom_site_fract_z
_atom_site_U_iso_or_equiv
_atom_site_adp_type
_atom_site_occupancy
_atom_site_site_symmetry_order
_atom_site_calc_flag
_atom_site_refinement_flags_posn
_atom_site_refinement_flags_adp
_atom_site_refinement_flags_occupancy
Re1 Re 0.0000 0.5000 0.0000 0.02974(10) Uani 1 2 d S T P
Cl1 Cl 0.05759(12) 0.49432(14) -0.12688(10) 0.0500(3) Uani 1 1 d . . .
Cl2 Cl 0.00574(15) 0.70549(13) -0.00063(15) 0.0662(5) Uani 1 1 d . . .
Cl3 Cl 0.17749(10) 0.49704(15) 0.09850(10) 0.0504(3) Uani 1 1 d . . .
Co1 Co 0.5000 0.5000 0.5000 0.02625(17) Uani 1 2 d S T P
O1 O 0.5254(3) 0.4658(3) 0.3776(3) 0.0401(9) Uani 1 1 d . . .
O2 O 0.5982(3) 0.1700(3) 0.4013(3) 0.0452(10) Uani 1 1 d . . .
N1 N 0.4245(3) 0.3431(4) 0.4859(3) 0.0345(10) Uani 1 1 d . . .
N2 N 0.3656(3) 0.5941(4) 0.4349(3) 0.0341(9) Uani 1 1 d . . .
N3 N 0.5523(4) 0.3580(4) 0.3675(3) 0.0376(10) Uani 1 1 d . . .
N4 N 0.2989(10) 0.1942(16) 0.2278(10) 0.213(8) Uani 1 1 d . U .
C1 C 0.3357(4) 0.3279(5) 0.5050(4) 0.0410(13) Uani 1 1 d . . .
H1 H 0.3068 0.3926 0.5243 0.049 Uiso 1 1 calc R . .
C2 C 0.2854(5) 0.2225(6) 0.4976(5) 0.0505(15) Uani 1 1 d . . .
H2 H 0.2239 0.2157 0.5118 0.061 Uiso 1 1 calc R . .
C3 C 0.3270(5) 0.1272(6) 0.4691(4) 0.0525(16) Uani 1 1 d . . .
H3 H 0.2941 0.0544 0.4634 0.063 Uiso 1 1 calc R . .
C4 C 0.4198(5) 0.1401(5) 0.4484(4) 0.0438(13) Uani 1 1 d . . .
H4 H 0.4501 0.0763 0.4296 0.053 Uiso 1 1 calc R . .
C5 C 0.4644(4) 0.2486(5) 0.4567(3) 0.0332(11) Uani 1 1 d . . .
C6 C 0.2925(4) 0.5601(5) 0.3554(4) 0.0394(12) Uani 1 1 d . . .
H6 H 0.3046 0.4925 0.3271 0.047 Uiso 1 1 calc R . .
C7 C 0.1999(5) 0.6225(6) 0.3146(4) 0.0509(15) Uani 1 1 d . . .
H7 H 0.1521 0.5992 0.2585 0.061 Uiso 1 1 calc R . .
C8 C 0.1803(5) 0.7186(6) 0.3582(4) 0.0523(16) Uani 1 1 d . . .
H8 H 0.1173 0.7596 0.3331 0.063 Uiso 1 1 calc R . .
C9 C 0.2535(4) 0.7553(5) 0.4394(4) 0.0442(13) Uani 1 1 d . . .
H9 H 0.2412 0.8212 0.4695 0.053 Uiso 1 1 calc R . .
C10 C 0.3455(4) 0.6916(5) 0.4748(3) 0.0332(11) Uani 1 1 d . . .
C11 C 0.5674(4) 0.2695(4) 0.4390(3) 0.0335(11) Uani 1 1 d . . .
C12 C 0.5824(10) 0.1859(7) 0.3078(6) 0.107(4) Uani 1 1 d . . .
H12A H 0.5138 0.1558 0.2705 0.128 Uiso 1 1 calc R . .
H12B H 0.6366 0.1453 0.2914 0.128 Uiso 1 1 calc R . .
C13 C 0.5886(6) 0.3182(6) 0.2939(4) 0.0544(17) Uani 1 1 d . . .
C14 C 0.7005(8) 0.3594(11) 0.3117(8) 0.125(4) Uani 1 1 d . . .
H14A H 0.6999 0.4406 0.2953 0.188 Uiso 1 1 calc GR . .
H14B H 0.7317 0.3137 0.2759 0.188 Uiso 1 1 calc GR . .
H14C H 0.7410 0.3499 0.3752 0.188 Uiso 1 1 calc GR . .
C15 C 0.5128(10) 0.3544(10) 0.2026(5) 0.117(4) Uani 1 1 d . . .
H15A H 0.4448 0.3204 0.1936 0.176 Uiso 1 1 calc GR . .
H15B H 0.5384 0.3277 0.1557 0.176 Uiso 1 1 calc GR . .
H15C H 0.5068 0.4384 0.2002 0.176 Uiso 1 1 calc GR . .
C16 C 0.2208(10) 0.2207(12) 0.2350(8) 0.120(4) Uani 1 1 d . U .
C17 C 0.1256(8) 0.2638(11) 0.2518(9) 0.144(5) Uani 1 1 d . U .
H17A H 0.0962 0.3288 0.2121 0.217 Uiso 1 1 calc GR . .
H17B H 0.1444 0.2886 0.3140 0.217 Uiso 1 1 calc GR . .
H17C H 0.0743 0.2019 0.2400 0.217 Uiso 1 1 calc GR . .
N5 N 0.1398(11) 0.4952(11) 0.4946(13) 0.170(6) Uani 1 1 d . U .
C18 C 0.0592(18) 0.4880(15) 0.454(2) 0.239(11) Uani 1 1 d . U .
C19 C -0.036(2) 0.474(2) 0.375(2) 0.36(2) Uani 1 1 d . U .
H19A H -0.0426 0.5395 0.3344 0.543 Uiso 1 1 calc GR . .
H19B H -0.0966 0.4717 0.3939 0.543 Uiso 1 1 calc GR . .
H19C H -0.0319 0.4028 0.3439 0.543 Uiso 1 1 calc GR . .

loop_
_atom_site_aniso_label
_atom_site_aniso_U_11
_atom_site_aniso_U_22
_atom_site_aniso_U_33
_atom_site_aniso_U_23
_atom_site_aniso_U_13
_atom_site_aniso_U_12
Re1 0.02665(14) 0.02527(14) 0.03877(16) -0.00660(14) 0.01313(11) -0.00082(13)
Cl1 0.0418(7) 0.0683(10) 0.0446(7) -0.0051(8) 0.0210(6) 0.0027(8)
Cl2 0.0655(10) 0.0276(7) 0.1147(15) -0.0106(9) 0.0428(10) -0.0037(8)
Cl3 0.0304(6) 0.0723(10) 0.0466(7) -0.0123(8) 0.0109(6) 0.0008(8)
Co1 0.0264(4) 0.0237(4) 0.0302(4) 0.0008(4) 0.0117(3) 0.0012(4)
O1 0.047(2) 0.0316(18) 0.043(2) -0.0048(15) 0.0178(19) 0.0054(16)
O2 0.053(2) 0.036(2) 0.049(2) -0.0096(18) 0.020(2) 0.0078(18)
N1 0.027(2) 0.040(2) 0.037(2) -0.0015(19) 0.0117(19) 0.0004(19)
N2 0.031(2) 0.039(2) 0.034(2) -0.0031(19) 0.0141(19) -0.0014(19)
N3 0.041(3) 0.038(2) 0.038(2) -0.0042(19) 0.019(2) 0.002(2)
N4 0.125(8) 0.335(19) 0.179(11) 0.139(12) 0.050(8) 0.097(11)
C1 0.033(3) 0.044(3) 0.049(3) 0.005(3) 0.019(3) 0.001(2)
C2 0.040(3) 0.055(4) 0.063(4) 0.005(3) 0.027(3) -0.009(3)
C3 0.050(4) 0.048(4) 0.057(4) 0.003(3) 0.014(3) -0.018(3)
C4 0.043(3) 0.043(3) 0.044(3) -0.009(3) 0.013(3) -0.006(3)
C5 0.033(3) 0.037(3) 0.025(3) -0.001(2) 0.004(2) 0.002(2)
C6 0.038(3) 0.047(3) 0.031(3) -0.008(2) 0.010(2) -0.005(3)
C7 0.040(3) 0.067(4) 0.041(3) -0.005(3) 0.008(3) -0.001(3)
C8 0.036(3) 0.059(4) 0.056(4) -0.004(3) 0.009(3) 0.008(3)
C9 0.035(3) 0.044(3) 0.055(4) 0.000(3) 0.017(3) 0.005(3)
C10 0.034(3) 0.035(3) 0.032(3) -0.005(2) 0.013(2) -0.006(2)
C11 0.037(3) 0.029(3) 0.033(3) -0.003(2) 0.011(2) 0.002(2)
C12 0.212(12) 0.063(5) 0.071(6) 0.010(4) 0.081(7) 0.052(6)
C13 0.080(5) 0.049(4) 0.044(3) -0.010(3) 0.033(3) -0.002(3)
C14 0.110(8) 0.160(11) 0.147(10) -0.045(8) 0.098(8) -0.041(8)
C15 0.186(11) 0.126(9) 0.042(4) 0.004(5) 0.042(6) 0.054(8)
C16 0.085(6) 0.151(10) 0.099(7) 0.069(7) -0.001(6) 0.017(7)
C17 0.081(6) 0.165(11) 0.175(11) 0.105(9) 0.028(7) 0.026(7)
N5 0.118(8) 0.137(11) 0.283(19) 0.014(10) 0.103(11) 0.018(8)
C18 0.130(10) 0.110(12) 0.43(3) 0.104(14) 0.039(14) -0.006(11)
C19 0.175(17) 0.44(4) 0.41(3) 0.18(2) 0.016(19) -0.09(2)

loop_
_atom_type_symbol
_atom_type_description
_atom_type_scat_dispersion_real
_atom_type_scat_dispersion_imag
_atom_type_scat_source
C C 0.0033 0.0016 'International Tables Vol C Tables 4.2.6.8 and 6.1.1.4'
H H 0.0000 0.0000 'International Tables Vol C Tables 4.2.6.8 and 6.1.1.4'
Cl Cl 0.1484 0.1585 'International Tables Vol C Tables 4.2.6.8 and 6.1.1.4'
Co Co 0.3494 0.9721 'International Tables Vol C Tables 4.2.6.8 and 6.1.1.4'
N N 0.0061 0.0033 'International Tables Vol C Tables 4.2.6.8 and 6.1.1.4'
O O 0.0106 0.0060 'International Tables Vol C Tables 4.2.6.8 and 6.1.1.4'
Re Re -1.0185 7.2310 'International Tables Vol C Tables 4.2.6.8 and 6.1.1.4'

loop_
_exptl_crystal_face_index_h
_exptl_crystal_face_index_k
_exptl_crystal_face_index_l
_exptl_crystal_face_perp_dist
5 -12 -13 0.1726
4 -16 -3 0.1696
1 -12 11 0.1030
0 11 -13 0.1343
-4 16 1 0.1613
-5 11 13 0.2147
-20 3 0 0.0377
20 -3 0 0.0377
-8 -12 12 0.1045
4 16 1 0.1608
19 -2 3 0.0415
19 7 0 0.0747
17 10 -9 0.1108

loop_
_geom_angle_atom_site_label_1
_geom_angle_atom_site_label_2
_geom_angle_atom_site_label_3
_geom_angle
_geom_angle_site_symmetry_1
_geom_angle_site_symmetry_3
Cl1 Re1 Cl1 180.0 3_565 .
Cl2 Re1 Cl1 90.17(6) 3_565 3_565
Cl2 Re1 Cl1 89.83(6) 3_565 .
Cl2 Re1 Cl1 90.18(6) . .
Cl2 Re1 Cl1 89.83(6) . 3_565
Cl2 Re1 Cl2 180.0 3_565 .
Cl2 Re1 Cl3 90.60(6) 3_565 .
Cl2 Re1 Cl3 90.60(6) . 3_565
Cl2 Re1 Cl3 89.40(6) 3_565 3_565
Cl2 Re1 Cl3 89.40(6) . .
Cl3 Re1 Cl1 89.78(5) . .
Cl3 Re1 Cl1 89.78(5) 3_565 3_565
Cl3 Re1 Cl1 90.22(5) . 3_565
Cl3 Re1 Cl1 90.22(5) 3_565 .
Cl3 Re1 Cl3 180.00(8) . 3_565
O1 Co1 O1 180.0(2) . 3_666
N1 Co1 O1 88.27(16) . .
N1 Co1 O1 88.26(16) 3_666 3_666
N1 Co1 O1 91.74(16) 3_666 .
N1 Co1 O1 91.74(16) . 3_666
N1 Co1 N1 180.0 3_666 .
N1 Co1 N2 85.27(16) . 3_666
N1 Co1 N2 94.73(16) 3_666 3_666
N1 Co1 N2 85.27(16) 3_666 .
N1 Co1 N2 94.73(16) . .
N2 Co1 O1 87.83(16) . 3_666
N2 Co1 O1 92.17(16) . .
N2 Co1 O1 87.83(16) 3_666 .
N2 Co1 O1 92.17(16) 3_666 3_666
N2 Co1 N2 180.0 3_666 .
N3 O1 Co1 115.1(3) . .
C11 O2 C12 111.6(5) . .
C1 N1 Co1 122.8(4) . .
C1 N1 C5 117.5(5) . .
C5 N1 Co1 119.7(3) . .
C6 N2 Co1 123.2(4) . .
C10 N2 Co1 119.1(4) . .
C10 N2 C6 117.6(5) . .
O1 N3 C11 121.8(4) . .
O1 N3 C13 124.5(5) . .
C13 N3 C11 112.8(4) . .
N1 C1 H1 118.3 . .
N1 C1 C2 123.4(6) . .
C2 C1 H1 118.3 . .
C1 C2 H2 120.6 . .
C1 C2 C3 118.7(5) . .
C3 C2 H2 120.6 . .
C2 C3 H3 120.3 . .
C2 C3 C4 119.3(6) . .
C4 C3 H3 120.3 . .
C3 C4 H4 120.9 . .
C5 C4 C3 118.2(6) . .
C5 C4 H4 120.9 . .
N1 C5 C4 122.8(5) . .
N1 C5 C11 115.4(4) . .
C4 C5 C11 121.7(5) . .
N2 C6 H6 118.9 . .
N2 C6 C7 122.2(5) . .
C7 C6 H6 118.9 . .
C6 C7 H7 120.7 . .
C8 C7 C6 118.7(6) . .
C8 C7 H7 120.7 . .
C7 C8 H8 119.9 . .
C7 C8 C9 120.3(6) . .
C9 C8 H8 119.9 . .
C8 C9 H9 121.0 . .
C10 C9 C8 118.1(6) . .
C10 C9 H9 121.0 . .
N2 C10 C9 123.0(5) . .
N2 C10 C11 115.8(5) . 3_666
C9 C10 C11 121.2(5) . 3_666
O2 C11 N3 102.7(4) . .
O2 C11 C5 111.6(4) . .
O2 C11 C10 111.0(4) . 3_666
N3 C11 C5 110.4(4) . .
N3 C11 C10 109.8(4) . 3_666
C10 C11 C5 111.1(4) 3_666 .
O2 C12 H12A 110.5 . .
O2 C12 H12B 110.5 . .
O2 C12 C13 106.1(6) . .
H12A C12 H12B 108.7 . .
C13 C12 H12A 110.5 . .
C13 C12 H12B 110.5 . .
N3 C13 C12 98.3(5) . .
N3 C13 C14 109.9(6) . .
N3 C13 C15 111.0(6) . .
C14 C13 C12 112.3(8) . .
C15 C13 C12 110.7(7) . .
C15 C13 C14 113.6(8) . .
C13 C14 H14A 109.5 . .
C13 C14 H14B 109.5 . .
C13 C14 H14C 109.5 . .
H14A C14 H14B 109.5 . .
H14A C14 H14C 109.5 . .
H14B C14 H14C 109.5 . .
C13 C15 H15A 109.5 . .
C13 C15 H15B 109.5 . .
C13 C15 H15C 109.5 . .
H15A C15 H15B 109.5 . .
H15A C15 H15C 109.5 . .
H15B C15 H15C 109.5 . .
N4 C16 C17 174.1(19) . .
C16 C17 H17A 109.5 . .
C16 C17 H17B 109.5 . .
C16 C17 H17C 109.5 . .
H17A C17 H17B 109.5 . .
H17A C17 H17C 109.5 . .
H17B C17 H17C 109.5 . .
N5 C18 C19 161(4) . .
C18 C19 H19A 109.5 . .
C18 C19 H19B 109.5 . .
C18 C19 H19C 109.5 . .
H19A C19 H19B 109.5 . .
H19A C19 H19C 109.5 . .
H19B C19 H19C 109.5 . .

loop_
_geom_bond_atom_site_label_1
_geom_bond_atom_site_label_2
_geom_bond_distance
_geom_bond_site_symmetry_2
Re1 Cl1 2.3643(14) .
Re1 Cl1 2.3642(14) 3_565
Re1 Cl2 2.3436(14) .
Re1 Cl2 2.3436(14) 3_565
Re1 Cl3 2.3587(13) 3_565
Re1 Cl3 2.3587(13) .
Co1 O1 2.093(4) .
Co1 O1 2.093(4) 3_666
Co1 N1 2.031(4) .
Co1 N1 2.031(4) 3_666
Co1 N2 2.049(4) 3_666
Co1 N2 2.049(4) .
O1 N3 1.305(5) .
O2 C11 1.405(6) .
O2 C12 1.414(8) .
N1 C1 1.339(6) .
N1 C5 1.352(6) .
N2 C6 1.351(7) .
N2 C10 1.346(6) .
N3 C11 1.467(7) .
N3 C13 1.466(7) .
N4 C16 1.136(15) .
C1 H1 0.9300 .
C1 C2 1.365(8) .
C2 H2 0.9300 .
C2 C3 1.365(9) .
C3 H3 0.9300 .
C3 C4 1.403(8) .
C4 H4 0.9300 .
C4 C5 1.361(8) .
C5 C11 1.523(7) .
C6 H6 0.9300 .
C6 C7 1.387(8) .
C7 H7 0.9300 .
C7 C8 1.363(9) .
C8 H8 0.9300 .
C8 C9 1.378(9) .
C9 H9 0.9300 .
C9 C10 1.378(8) .
C10 C11 1.517(7) 3_666
C11 C10 1.517(7) 3_666
C12 H12A 0.9700 .
C12 H12B 0.9700 .
C12 C13 1.529(10) .
C13 C14 1.511(11) .
C13 C15 1.499(11) .
C14 H14A 0.9600 .
C14 H14B 0.9600 .
C14 H14C 0.9600 .
C15 H15A 0.9600 .
C15 H15B 0.9600 .
C15 H15C 0.9600 .
C16 C17 1.478(16) .
C17 H17A 0.9600 .
C17 H17B 0.9600 .
C17 H17C 0.9600 .
N5 C18 1.06(2) .
C18 C19 1.46(3) .
C19 H19A 0.9600 .
C19 H19B 0.9600 .
C19 H19C 0.9600 .

loop_
_geom_torsion_atom_site_label_1
_geom_torsion_atom_site_label_2
_geom_torsion_atom_site_label_3
_geom_torsion_atom_site_label_4
_geom_torsion
_geom_torsion_site_symmetry_4
Co1 O1 N3 C11 -2.4(6) .
Co1 O1 N3 C13 -170.8(4) .
Co1 N1 C1 C2 -178.6(5) .
Co1 N1 C5 C4 177.9(4) .
Co1 N1 C5 C11 1.6(6) .
Co1 N2 C6 C7 177.1(4) .
Co1 N2 C10 C9 -175.0(4) .
Co1 N2 C10 C11 6.8(6) 3_666
O1 N3 C11 O2 -178.2(4) .
O1 N3 C11 C5 62.8(6) .
O1 N3 C11 C10 -60.1(6) 3_666
O1 N3 C13 C12 -168.0(6) .
O1 N3 C13 C14 74.5(9) .
O1 N3 C13 C15 -52.0(9) .
O2 C12 C13 N3 -28.3(9) .
O2 C12 C13 C14 87.2(9) .
O2 C12 C13 C15 -144.6(7) .
N1 C1 C2 C3 -0.2(10) .
N1 C5 C11 O2 -174.7(4) .
N1 C5 C11 N3 -61.3(6) .
N1 C5 C11 C10 60.8(6) 3_666
N2 C6 C7 C8 -2.7(9) .
C1 N1 C5 C4 -1.7(8) .
C1 N1 C5 C11 -178.0(5) .
C1 C2 C3 C4 0.1(10) .
C2 C3 C4 C5 -0.8(9) .
C3 C4 C5 N1 1.6(9) .
C3 C4 C5 C11 177.7(5) .
C4 C5 C11 O2 9.0(7) .
C4 C5 C11 N3 122.4(5) .
C4 C5 C11 C10 -115.5(6) 3_666
C5 N1 C1 C2 1.0(8) .
C6 N2 C10 C9 1.7(8) .
C6 N2 C10 C11 -176.5(5) 3_666
C6 C7 C8 C9 2.7(10) .
C7 C8 C9 C10 -0.6(9) .
C8 C9 C10 N2 -1.7(8) .
C8 C9 C10 C11 176.4(5) 3_666
C10 N2 C6 C7 0.6(8) .
C11 O2 C12 C13 26.4(10) .
C11 N3 C13 C12 22.7(8) .
C11 N3 C13 C14 -94.8(8) .
C11 N3 C13 C15 138.7(7) .
C12 O2 C11 N3 -11.5(7) .
C12 O2 C11 C5 106.6(7) .
C12 O2 C11 C10 -128.8(7) 3_666
C13 N3 C11 O2 -8.6(6) .
C13 N3 C11 C5 -127.6(5) .
C13 N3 C11 C10 109.5(5) 3_666

loop_
_exptl_oxdiff_crystal_face_indexfrac_h
_exptl_oxdiff_crystal_face_indexfrac_k
_exptl_oxdiff_crystal_face_indexfrac_l
_exptl_oxdiff_crystal_face_x
_exptl_oxdiff_crystal_face_y
_exptl_oxdiff_crystal_face_z
4.9732 -11.9906 -12.9748 -0.0430 -0.3902 0.9324
3.9706 -15.9875 -2.9887 -0.0953 -0.8489 0.5503
0.9832 -11.9910 10.9881 -0.1288 -0.9431 -0.2301
0.0136 10.9915 -12.9845 0.1079 0.9293 0.3501
-3.9710 15.9878 0.9916 0.1184 0.8969 -0.4518
-4.9747 10.9915 12.9752 0.0468 0.3341 -0.9061
-19.9691 3.0097 -0.0076 0.9421 0.2790 0.0199
19.9691 -3.0097 0.0076 -0.9421 -0.2790 -0.0199
-8.0047 -11.9856 11.9837 0.2888 -0.9173 -0.2348
4.0184 15.9828 0.9943 -0.2630 0.8527 -0.4914
18.9725 -2.0103 3.0025 -0.9327 -0.2891 -0.1891
18.9851 6.9818 0.0038 -0.9324 0.2883 -0.2789
16.9904 9.9814 -8.9845 -0.7448 0.6834 0.0952
